data_4322651
loop_
_publ_author_name
'Leslie D. Field'
'Iain P. Thomas'
'Trevor W. Hambley'
'Peter Turner'

_publ_contact_author
;
    Prof. Leslie D. Field
 School of Chemistry, University of Sydney, Sydney, NSW 2006, Australia
;
_publ_contact_author_email ' l.field@chem.usyd.edu.au '
_publ_contact_author_fax ' 61-2-9351 3329 '
_publ_section_title
;
 Iron(II) Complexes Containing the 1,2-Diphospholanoethane Ligand
;
_journal_name_full 'Inorganic Chemistry'
_journal_page_first 612
_journal_page_last 618
_journal_paper_doi 10.1021/ic9701928
_journal_volume 37
_journal_year 1998
_chemical_formula_sum 'C24 H48 Cl2 Fe O P4'
_chemical_formula_weight 603.29
_space_group_IT_number 14
_symmetry_cell_setting monoclinic
_symmetry_Int_Tables_number 14
_symmetry_space_group_name_Hall '-P 2yn'
_symmetry_space_group_name_H-M 'P 1 21/n 1'
_audit_creation_date 1997-08-26
_audit_creation_method 'by teXsan v1.7'
_cell_angle_alpha 90
_cell_angle_beta 101.77(1)
_cell_angle_gamma 90
_cell_formula_units_Z 4
_cell_length_a 12.084(3)
_cell_length_b 14.059(2)
_cell_length_c 17.665(2)
_cell_measurement_reflns_used 25
_cell_measurement_temperature 294.2
_cell_measurement_theta_max 13.7
_cell_measurement_theta_min 9.7
_cell_volume 2938.0(9)
_computing_cell_refinement 'MSC/AFC Diffractometer Control'
_computing_data_collection 'MSC/AFC Diffractometer Control'
_computing_data_reduction 'teXsan (MSC, 1995)'
_computing_publication_material 'teXsan (MSC, 1995)'
_computing_structure_refinement 'teXsan (MSC, 1995)'
_computing_structure_solution
;
SIR92 (Altomare, et. al. 1993)
;
_diffrn_ambient_temperature 294.2
_diffrn_measurement_device 'Rigaku AFC7R'
_diffrn_measurement_method \w-2\q
_diffrn_orient_matrix_UB_11 0.02446
_diffrn_orient_matrix_UB_12 -0.06068
_diffrn_orient_matrix_UB_13 0.02799
_diffrn_orient_matrix_UB_21 0.06698
_diffrn_orient_matrix_UB_22 -0.00292
_diffrn_orient_matrix_UB_23 -0.02511
_diffrn_orient_matrix_UB_31 0.04539
_diffrn_orient_matrix_UB_32 0.03700
_diffrn_orient_matrix_UB_33 0.04393
_diffrn_radiation_detector 'scintillation counter'
_diffrn_radiation_monochromator graphite
_diffrn_radiation_source 'Rigaku rotating anode'
_diffrn_radiation_type 'Cu K\a'
_diffrn_radiation_wavelength 1.5418
_diffrn_reflns_av_R_equivalents 0.03792
_diffrn_reflns_limit_h_max 13
_diffrn_reflns_limit_h_min 0
_diffrn_reflns_limit_k_max 15
_diffrn_reflns_limit_k_min 0
_diffrn_reflns_limit_l_max 19
_diffrn_reflns_limit_l_min -19
_diffrn_reflns_number 5117
_diffrn_reflns_reduction_process 'Lp corrections applied'
_diffrn_reflns_theta_max 50.04
_diffrn_reflns_theta_min 2.56
_diffrn_standards_decay_% -10.12
_diffrn_standards_interval_count 150
_diffrn_standards_number 3
_exptl_absorpt_coefficient_mu 7.966
_exptl_absorpt_correction_T_max 0.995
_exptl_absorpt_correction_T_min 0.845
_exptl_absorpt_correction_type psi-scan
_exptl_crystal_colour red
_exptl_crystal_density_diffrn 1.364
_exptl_crystal_density_meas ?
_exptl_crystal_description prism
_exptl_crystal_F_000 1280.00
_exptl_crystal_size_max 0.25
_exptl_crystal_size_mid 0.25
_exptl_crystal_size_min 0.25
_refine_diff_density_max 0.90
_refine_diff_density_min -0.83
_refine_ls_extinction_coef 0.000002444
_refine_ls_extinction_expression 'equ(3) Acta Cryst.(1968) A24, p213.'
_refine_ls_extinction_method 'Zachariasen (1967)'
_refine_ls_goodness_of_fit_obs 2.960
_refine_ls_hydrogen_treatment noref
_refine_ls_matrix_type full
_refine_ls_number_constraints 0
_refine_ls_number_parameters 290
_refine_ls_number_reflns 2489
_refine_ls_number_restraints 0
_refine_ls_R_factor_obs 0.0720
_refine_ls_shift/esd_max 0.0100
_refine_ls_shift/esd_mean 0.0000
_refine_ls_structure_factor_coef F
_refine_ls_weighting_details 'w = 1/[\s^2^(Fo) + 0.00000|Fo|^2^]'
_refine_ls_weighting_scheme calc
_refine_ls_wR_factor_obs 0.0680
_reflns_number_observed 2489
_reflns_number_total 4819
_reflns_observed_criterion >2.50\s(I)
_cod_data_source_file ic9701928_1.cif
_cod_data_source_block C24H48Cl2FeOP4
_cod_depositor_comments
;
The following automatic conversions were performed:

'_exptl_crystal_density_meas' value 'not measured' was changed to '?'
- the value is perceived as not measured.

Automatic conversion script
Id: cif_fix_values 3008 2015-01-20 13:52:24Z robertas 

The following automatic conversions were performed:

'_refine_ls_weighting_scheme' value 'w = 1/[\s^2^(Fo) +
0.00000|Fo|^2^]' was changed to 'calc'. New tag
'_refine_ls_weighting_details' was created. The value of the new tag
was set to 'w = 1/[\s^2^(Fo) + 0.00000|Fo|^2^]'.

Automatic conversion script
Id: cif_fix_values 3143 2015-03-26 13:38:13Z robertas 
;
_cod_original_cell_volume 2938.0(8)
_cod_original_sg_symbol_H-M 'P 21/n '
_cod_original_formula_sum 'C24 H48 Cl2 Fe O P4 '
_cod_database_code 4322651

loop_
_symmetry_equiv_pos_as_xyz
'   +x,   +y,   +z'
1/2-x,1/2+y,1/2-z
'   -x,   -y,   -z'
1/2+x,1/2-y,1/2+z

loop_
_atom_site_aniso_label
_atom_site_aniso_U_11
_atom_site_aniso_U_22
_atom_site_aniso_U_33
_atom_site_aniso_U_12
_atom_site_aniso_U_13
_atom_site_aniso_U_23
Fe(1) 0.0488(9) 0.0266(8) 0.0379(8) -0.0015(7) 0.0092(7) -0.0026(6)
Cl(1) 0.072(2) 0.036(1) 0.067(2) -0.011(1) 0.023(1) 0.003(1)
Cl(2) 0.074(2) 0.036(1) 0.065(2) 0.014(1) 0.008(1) 0.003(1)
P(1) 0.051(2) 0.031(1) 0.047(1) -0.001(1) 0.009(1) 0.000(1)
P(2) 0.063(2) 0.033(1) 0.046(1) -0.004(1) 0.014(1) -0.008(1)
P(3) 0.054(2) 0.038(2) 0.054(2) -0.004(1) 0.014(1) -0.009(1)
P(4) 0.075(2) 0.037(1) 0.039(1) -0.002(1) 0.011(1) -0.003(1)
O(1) 0.29(2) 0.27(2) 0.25(2) 0.07(2) 0.15(1) 0.04(2)
C(1) 0.060(7) 0.020(5) 0.077(7) 0.007(5) 0.013(6) 0.016(5)
C(2) 0.082(10) 0.042(7) 0.21(2) 0.030(7) 0.06(1) 0.023(9)
C(3) 0.09(1) 0.056(9) 0.32(2) 0.026(9) 0.09(1) 0.03(1)
C(4) 0.055(7) 0.055(7) 0.107(10) -0.001(6) 0.018(7) 0.007(7)
C(5) 0.085(8) 0.053(7) 0.057(7) 0.018(7) -0.003(6) -0.003(5)
C(6) 0.084(8) 0.063(7) 0.052(6) 0.007(7) -0.004(6) -0.009(6)
C(7) 0.089(8) 0.050(7) 0.051(6) -0.010(6) 0.031(6) -0.007(5)
C(8) 0.12(1) 0.080(9) 0.077(8) -0.003(8) 0.059(8) -0.040(7)
C(9) 0.15(1) 0.055(8) 0.084(9) 0.010(8) 0.051(9) -0.023(7)
C(10) 0.080(8) 0.031(6) 0.074(7) -0.012(6) 0.028(6) -0.022(5)
C(11) 0.084(9) 0.044(6) 0.109(9) -0.018(6) 0.045(7) 0.023(6)
C(12) 0.08(1) 0.17(2) 0.27(2) 0.00(1) 0.08(1) 0.13(2)
C(13) 0.08(1) 0.08(1) 0.25(2) -0.009(9) 0.10(1) 0.02(1)
C(14) 0.047(7) 0.074(8) 0.104(9) -0.007(6) 0.015(6) -0.019(7)
C(15) 0.079(8) 0.079(9) 0.078(8) -0.031(7) 0.026(7) -0.028(7)
C(16) 0.103(9) 0.064(8) 0.059(7) -0.021(7) 0.008(7) -0.018(6)
C(17) 0.111(9) 0.039(6) 0.059(7) 0.017(6) 0.040(7) -0.008(5)
C(18) 0.17(1) 0.074(9) 0.061(8) 0.001(9) 0.058(8) -0.006(7)
C(19) 0.21(2) 0.085(10) 0.072(9) 0.02(1) 0.08(1) 0.030(8)
C(20) 0.15(1) 0.051(7) 0.044(6) 0.008(8) 0.018(7) 0.011(5)
C(21) 0.35(3) 0.07(1) 0.09(1) 0.01(1) -0.03(2) 0.04(1)
C(22) 0.29(2) 0.16(2) 0.11(1) 0.11(2) 0.14(2) 0.10(1)
C(23) 0.66(5) 0.17(2) 0.20(2) 0.23(3) 0.27(3) 0.15(2)
C(24) 0.26(2) 0.11(1) 0.14(2) 0.05(1) 0.08(2) 0.01(1)

loop_
_atom_site_label
_atom_site_fract_x
_atom_site_fract_y
_atom_site_fract_z
_atom_site_U_iso_or_equiv
_atom_site_occupancy
_atom_site_refinement_flags
_atom_site_thermal_displace_type
_atom_site_calc_flag
_atom_site_calc_attached_atom
Fe(1) 0.7708(1) 0.33471(9) 0.35394(7) 0.0377(4) 1.0000 . Uani d ?
Cl(1) 0.9169(2) 0.4443(2) 0.3421(1) 0.0573(8) 1.0000 . Uani d ?
Cl(2) 0.6325(2) 0.4537(2) 0.3036(1) 0.0594(8) 1.0000 . Uani d ?
P(1) 0.9012(2) 0.2359(2) 0.4100(1) 0.0434(8) 1.0000 . Uani d ?
P(2) 0.7767(2) 0.3954(2) 0.4710(1) 0.0468(8) 1.0000 . Uani d ?
P(3) 0.6323(2) 0.2341(2) 0.3519(1) 0.0482(8) 1.0000 . Uani d ?
P(4) 0.7647(2) 0.2912(2) 0.2322(1) 0.0502(8) 1.0000 . Uani d ?
O(1) 0.695(1) 0.122(1) 0.7487(9) 0.252(9) 1.0000 . Uani d ?
C(1) 0.9000(8) 0.1064(6) 0.3964(5) 0.052(3) 1.0000 . Uani d ?
C(2) 1.020(1) 0.0764(8) 0.4069(9) 0.109(6) 1.0000 . Uani d ?
C(3) 1.095(1) 0.1467(9) 0.395(1) 0.147(7) 1.0000 . Uani d ?
C(4) 1.0495(8) 0.2452(7) 0.4001(7) 0.072(4) 1.0000 . Uani d ?
C(5) 0.9151(9) 0.2444(7) 0.5154(5) 0.068(4) 1.0000 . Uani d ?
C(6) 0.9005(9) 0.3471(7) 0.5362(5) 0.069(4) 1.0000 . Uani d ?
C(7) 0.6629(9) 0.3827(7) 0.5252(5) 0.061(3) 1.0000 . Uani d ?
C(8) 0.670(1) 0.4705(8) 0.5760(7) 0.086(4) 1.0000 . Uani d ?
C(9) 0.694(1) 0.5538(8) 0.5273(7) 0.091(5) 1.0000 . Uani d ?
C(10) 0.7877(9) 0.5243(6) 0.4870(6) 0.060(3) 1.0000 . Uani d ?
C(11) 0.6249(9) 0.1406(7) 0.4242(7) 0.075(4) 1.0000 . Uani d ?
C(12) 0.506(1) 0.132(1) 0.431(1) 0.168(9) 1.0000 . Uani d ?
C(13) 0.434(1) 0.1997(10) 0.394(1) 0.128(7) 1.0000 . Uani d ?
C(14) 0.4861(8) 0.2735(8) 0.3499(7) 0.075(4) 1.0000 . Uani d ?
C(15) 0.6144(9) 0.1633(8) 0.2640(6) 0.077(4) 1.0000 . Uani d ?
C(16) 0.6378(10) 0.2197(7) 0.1992(6) 0.077(4) 1.0000 . Uani d ?
C(17) 0.8742(9) 0.2246(6) 0.1976(6) 0.066(4) 1.0000 . Uani d ?
C(18) 0.867(1) 0.2553(9) 0.1139(6) 0.096(5) 1.0000 . Uani d ?
C(19) 0.842(1) 0.3583(9) 0.1092(7) 0.116(6) 1.0000 . Uani d ?
C(20) 0.757(1) 0.3827(7) 0.1573(6) 0.081(4) 1.0000 . Uani d ?
C(21) 0.711(2) 0.202(1) 0.695(1) 0.179(9) 1.0000 . Uani d ?
C(22) 0.716(2) 0.167(1) 0.632(1) 0.172(9) 1.0000 . Uani d ?
C(23) 0.759(3) 0.085(2) 0.643(1) 0.32(2) 1.0000 . Uani d ?
C(24) 0.750(2) 0.044(1) 0.712(1) 0.165(9) 1.0000 . Uani d ?
H(1a) 0.86447 0.07559 0.43446 0.0629 1.0000 . Uiso c ?
H(1b) 0.85923 0.09014 0.34489 0.0629 1.0000 . Uiso c ?
H(2a) 1.04445 0.05335 0.45946 0.1304 1.0000 . Uiso c ?
H(2b) 1.02450 0.02510 0.37091 0.1304 1.0000 . Uiso c ?
H(3a) 1.16372 0.14005 0.43351 0.1763 1.0000 . Uiso c ?
H(3b) 1.11082 0.13815 0.34377 0.1763 1.0000 . Uiso c ?
H(4a) 1.05383 0.28056 0.35366 0.0864 1.0000 . Uiso c ?
H(4b) 1.09346 0.27757 0.44480 0.0864 1.0000 . Uiso c ?
H(5a) 0.85738 0.20582 0.53149 0.0812 1.0000 . Uiso c ?
H(5b) 0.98922 0.22211 0.54113 0.0812 1.0000 . Uiso c ?
H(6a) 0.96708 0.38304 0.53101 0.0825 1.0000 . Uiso c ?
H(6b) 0.89012 0.35118 0.58913 0.0825 1.0000 . Uiso c ?
H(7a) 0.59001 0.37981 0.49004 0.0733 1.0000 . Uiso c ?
H(7b) 0.67400 0.32565 0.55669 0.0733 1.0000 . Uiso c ?
H(8a) 0.73114 0.46350 0.62085 0.1031 1.0000 . Uiso c ?
H(8b) 0.59951 0.48006 0.59273 0.1031 1.0000 . Uiso c ?
H(9a) 0.71707 0.60858 0.55995 0.1091 1.0000 . Uiso c ?
H(9b) 0.62624 0.56946 0.48924 0.1091 1.0000 . Uiso c ?
H(10a) 0.86055 0.53973 0.51916 0.0722 1.0000 . Uiso c ?
H(10b) 0.77952 0.55704 0.43781 0.0722 1.0000 . Uiso c ?
H(11a) 0.65155 0.08062 0.40747 0.0905 1.0000 . Uiso c ?
H(11b) 0.67117 0.15831 0.47379 0.0905 1.0000 . Uiso c ?
H(12b) 0.50360 0.13404 0.48543 0.2018 1.0000 . Uiso c ?
H(12a) 0.47877 0.07046 0.40984 0.2018 1.0000 . Uiso c ?
H(13a) 0.40212 0.23250 0.43272 0.1536 1.0000 . Uiso c ?
H(13b) 0.37495 0.16781 0.35781 0.1536 1.0000 . Uiso c ?
H(14a) 0.48617 0.33521 0.37448 0.0899 1.0000 . Uiso c ?
H(14b) 0.44404 0.27739 0.29700 0.0899 1.0000 . Uiso c ?
H(15a) 0.66596 0.10971 0.27284 0.0926 1.0000 . Uiso c ?
H(15b) 0.53719 0.14019 0.25100 0.0926 1.0000 . Uiso c ?
H(16a) 0.57418 0.26122 0.17992 0.0918 1.0000 . Uiso c ?
H(16b) 0.64956 0.17743 0.15811 0.0918 1.0000 . Uiso c ?
H(17b) 0.86055 0.15682 0.20020 0.0794 1.0000 . Uiso c ?
H(17a) 0.94804 0.23965 0.22859 0.0794 1.0000 . Uiso c ?
H(18a) 0.93881 0.24338 0.09882 0.1157 1.0000 . Uiso c ?
H(18b) 0.80774 0.22040 0.08005 0.1157 1.0000 . Uiso c ?
H(19b) 0.81141 0.37527 0.05576 0.1387 1.0000 . Uiso c ?
H(19a) 0.91082 0.39374 0.12787 0.1387 1.0000 . Uiso c ?
H(20b) 0.68172 0.38398 0.12514 0.0977 1.0000 . Uiso c ?
H(20a) 0.77447 0.44444 0.18128 0.0977 1.0000 . Uiso c ?
H(21b) 0.78103 0.23612 0.71515 0.2148 1.0000 . Uiso c ?
H(21a) 0.64825 0.24643 0.68854 0.2148 1.0000 . Uiso c ?
H(22a) 0.64060 0.16243 0.59988 0.2062 1.0000 . Uiso c ?
H(22b) 0.76272 0.20634 0.60551 0.2062 1.0000 . Uiso c ?
H(23a) 0.72108 0.04402 0.60154 0.3802 1.0000 . Uiso c ?
H(23b) 0.83834 0.08976 0.64128 0.3802 1.0000 . Uiso c ?
H(24a) 0.82399 0.02835 0.74234 0.1975 1.0000 . Uiso c ?
H(24b) 0.70346 -0.01242 0.70381 0.1975 1.0000 . Uiso c ?

loop_
_atom_type_symbol
_atom_type_oxidation_number
_atom_type_number_in_cell
_atom_type_scat_dispersion_real
_atom_type_scat_dispersion_imag
_atom_type_scat_source
C 0 96 0.018 0.009
;International Tables for Crystallography
(1992, Vol. C, Tables 4.2.6.8 and 6.1.1.1)
;
H 0 192 0.000 0.000
;International Tables for Crystallography
(1992, Vol. C, Table 6.1.1.2)
;
Cl 0 8 0.364 0.702
;International Tables for Crystallography
(1992, Vol. C, Tables 4.2.6.8 and 6.1.1.1)
;
Fe 0 4 -1.134 3.197
;International Tables for Crystallography
(1992, Vol. C, Tables 4.2.6.8 and 6.1.1.1)
;
P 0 16 0.295 0.434
;International Tables for Crystallography
(1992, Vol. C, Tables 4.2.6.8 and 6.1.1.1)
;
O 0 4 0.049 0.032
;International Tables for Crystallography
(1992, Vol. C, Tables 4.2.6.8 and 6.1.1.1)
;
